data_1510803
loop_
_publ_author_name
'Stenberg, E.'
'Aronsson, B.'
'Aselius, J.'

_publ_section_title
;
 Borides of ruthenium, osmium and iridium
;
_journal_name_full 'Nature (London)'
_journal_page_first 377
_journal_page_last 378
_journal_paper_doi 10.1038/195377a0
_journal_volume 195
_journal_year 1962
_chemical_formula_sum 'B2 Os'
_chemical_name_systematic 'Os B2'
_space_group_IT_number 59
_symmetry_space_group_name_Hall '-P 2ab 2a'
_symmetry_space_group_name_H-M 'P m m n :2'
_cell_angle_alpha 90
_cell_angle_beta 90
_cell_angle_gamma 90
_cell_formula_units_Z 2
_cell_length_a 4.684
_cell_length_b 2.872
_cell_length_c 4.096
_cell_volume 55.101
_citation_journal_id_ASTM NATUAS
_cod_data_source_file boron_307.cif
_cod_data_source_block B2Os1
_cod_original_cell_volume 55.10123
_cod_original_formula_sum 'B2 Os1'
_cod_database_code 1510803

loop_
_symmetry_equiv_pos_as_xyz
x,y,z
-x+1/2,-y+1/2,z
x+1/2,-y,-z
-x,y+1/2,-z
-x,-y,-z
x-1/2,y-1/2,-z
-x-1/2,y,z
x,-y-1/2,z

loop_
_atom_site_label
_atom_site_type_symbol
_atom_site_fract_x
_atom_site_fract_y
_atom_site_fract_z
_atom_site_occupancy
_atom_site_U_iso_or_equiv
Os1 Os 0.25 0.25 0.1535 1 0.0
B1 B 0.058 0.25 0.632 1 0.0
